data_4310542
loop_
_publ_author_name
'Zheng Huang'
'Hai-Bin Song'
'Miao Du'
'Shen-Tan Chen'
'Xian-He Bu'
'Joan Ribas'

_publ_contact_author
;
  Xian-He Bu
  Department of Chemistry, Nankai University, Tianjin 300071,China
;
_publ_contact_author_email buxh@nankai.edu.cn
_publ_section_title
;
 Coordination Polymers Assembled from Angular Dipyridyl Ligands and CuII,
 CdII, CoII Salts: Crystal Structures and Properties
;
_journal_name_full 'Inorganic Chemistry'
_journal_page_first 931
_journal_page_last 944
_journal_paper_doi 10.1021/ic034999d
_journal_volume 43
_journal_year 2004
_chemical_formula_sum 'C15.5 H14 Cd N6 O1.5 S3'
_chemical_formula_weight 516.91
_chemical_name_systematic
; 
 ? 
;
_space_group_IT_number 15
_symmetry_cell_setting monoclinic
_symmetry_space_group_name_Hall '-C 2yc'
_symmetry_space_group_name_H-M 'C 1 2/c 1'
_atom_sites_solution_hydrogens geom
_atom_sites_solution_primary direct
_atom_sites_solution_secondary difmap
_audit_creation_method SHELXL-97
_cell_angle_alpha 90.00
_cell_angle_beta 99.013(8)
_cell_angle_gamma 90.00
_cell_formula_units_Z 4
_cell_length_a 28.408(10)
_cell_length_b 9.997(5)
_cell_length_c 7.358(4)
_cell_measurement_reflns_used 830
_cell_measurement_temperature 293(2)
_cell_measurement_theta_max 26.08
_cell_measurement_theta_min 2.90
_cell_volume 2063.8(17)
_computing_cell_refinement 'Bruker SMART'
_computing_data_collection 'Bruker SMART'
_computing_data_reduction 'Bruker SAINT'
_computing_molecular_graphics 'Bruker SHELXTL'
_computing_publication_material 'Bruker SHELXTL'
_computing_structure_refinement 'SHELXL-97 (Sheldrick, 1997)'
_computing_structure_solution 'SHELXS-97 (Sheldrick, 1990)'
_diffrn_ambient_temperature 293(2)
_diffrn_measured_fraction_theta_full 0.988
_diffrn_measured_fraction_theta_max 0.988
_diffrn_measurement_device_type 'CCD area detector'
_diffrn_measurement_method 'phi and omega scans'
_diffrn_radiation_monochromator graphite
_diffrn_radiation_source 'fine-focus sealed tube'
_diffrn_radiation_type MoK\a
_diffrn_radiation_wavelength 0.71073
_diffrn_reflns_av_R_equivalents 0.0300
_diffrn_reflns_av_sigmaI/netI 0.0374
_diffrn_reflns_limit_h_max 23
_diffrn_reflns_limit_h_min -35
_diffrn_reflns_limit_k_max 10
_diffrn_reflns_limit_k_min -12
_diffrn_reflns_limit_l_max 9
_diffrn_reflns_limit_l_min -9
_diffrn_reflns_number 5728
_diffrn_reflns_theta_full 26.47
_diffrn_reflns_theta_max 26.47
_diffrn_reflns_theta_min 1.45
_exptl_absorpt_coefficient_mu 1.382
_exptl_absorpt_correction_T_max 1.000000
_exptl_absorpt_correction_T_min 0.759185
_exptl_absorpt_correction_type multi-scan
_exptl_absorpt_process_details SADABS
_exptl_crystal_density_diffrn 1.664
_exptl_crystal_density_meas ?
_exptl_crystal_density_method 'not measured'
_exptl_crystal_F_000 1028
_exptl_crystal_size_max 0.26
_exptl_crystal_size_mid 0.22
_exptl_crystal_size_min 0.18
_refine_diff_density_max 0.516
_refine_diff_density_min -0.449
_refine_diff_density_rms 0.151
_refine_ls_extinction_method none
_refine_ls_goodness_of_fit_ref 1.103
_refine_ls_hydrogen_treatment mixed
_refine_ls_matrix_type full
_refine_ls_number_parameters 148
_refine_ls_number_reflns 2119
_refine_ls_number_restraints 62
_refine_ls_restrained_S_all 1.090
_refine_ls_R_factor_all 0.0486
_refine_ls_R_factor_gt 0.0299
_refine_ls_shift/su_max 0.000
_refine_ls_shift/su_mean 0.000
_refine_ls_structure_factor_coef Fsqd
_refine_ls_weighting_details 'calc w=1/[\s^2^(Fo^2^)+(0.0565P)^2^+0.0000P] where P=(Fo^2^+2Fc^2^)/3'
_refine_ls_weighting_scheme calc
_refine_ls_wR_factor_gt 0.0748
_refine_ls_wR_factor_ref 0.0973
_reflns_number_gt 1643
_reflns_number_total 2119
_reflns_threshold_expression >2sigma(I)
_cod_data_source_file ic034999dsi20031209_011018_4.cif
_cod_data_source_block 4
_cod_depositor_comments
;
The following automatic conversions were performed:
'_symmetry_cell_setting' value 'Monoclinic' changed to 'monoclinic'
according to '/home/saulius/struct/CIF-dictionaries/cif_core.dic'
dictionary named 'cif_core.dic' version 2.4.1 from
2010-06-29.

'_exptl_absorpt_correction_type' value 'MULTI-SCAN' changed
to 'multi-scan' according to
'/home/saulius/struct/CIF-dictionaries/cif_core.dic' dictionary named
'cif_core.dic' version 2.4.1 from 2010-06-29.

Automatic conversion script
Id: cif_fix_enum 1527 2010-12-29 10:47:43Z saulius 

The following automatic conversions were performed:

'_exptl_crystal_density_meas' value 'NONE' was changed to '?' - the
value is perceived as not measured.

Automatic conversion script
Id: cif_fix_values 3008 2015-01-20 13:52:24Z robertas 
;
_cod_original_cell_volume 2063.9(15)
_cod_original_formula_sum 'C15.50 H14 Cd N6 O1.50 S3'
_cod_database_code 4310542

loop_
_symmetry_equiv_pos_as_xyz
'x, y, z'
'-x, y, -z+1/2'
'x+1/2, y+1/2, z'
'-x+1/2, y+1/2, -z+1/2'
'-x, -y, -z'
'x, -y, z-1/2'
'-x+1/2, -y+1/2, -z'
'x+1/2, -y+1/2, z-1/2'

loop_
_atom_site_label
_atom_site_type_symbol
_atom_site_fract_x
_atom_site_fract_y
_atom_site_fract_z
_atom_site_U_iso_or_equiv
_atom_site_adp_type
_atom_site_occupancy
_atom_site_symmetry_multiplicity
_atom_site_calc_flag
_atom_site_refinement_flags
_atom_site_disorder_assembly
_atom_site_disorder_group
Cd1 Cd 0.2500 0.7500 0.0000 0.02927(15) Uani 1 2 d S . .
S1 S 0.0000 0.78587(15) 0.2500 0.0512(4) Uani 1 2 d S . .
N1 N 0.17835(10) 0.8158(3) 0.1013(4) 0.0333(7) Uani 1 1 d . . .
N2 N 0.02315(12) 1.0300(3) 0.2329(5) 0.0447(9) Uani 1 1 d . . .
C1 C 0.15041(17) 0.7234(4) 0.1610(8) 0.0574(14) Uani 1 1 d . . .
H1 H 0.1618 0.6362 0.1762 0.069 Uiso 1 1 calc R . .
C2 C 0.10566(18) 0.7503(4) 0.2014(9) 0.0597(15) Uani 1 1 d . . .
H2 H 0.0873 0.6822 0.2403 0.072 Uiso 1 1 calc R . .
C3 C 0.08829(13) 0.8801(4) 0.1833(5) 0.0346(9) Uani 1 1 d . . .
C4 C 0.11772(14) 0.9773(4) 0.1318(5) 0.0368(9) Uani 1 1 d . . .
H4 H 0.1080 1.0662 0.1238 0.044 Uiso 1 1 calc R . .
C5 C 0.16208(14) 0.9415(4) 0.0916(6) 0.0356(9) Uani 1 1 d . . .
H5 H 0.1815 1.0084 0.0562 0.043 Uiso 1 1 calc R . .
C6 C 0.03975(13) 0.9101(4) 0.2201(5) 0.0347(9) Uani 1 1 d . . .
S2 S 0.30158(5) 0.78537(11) 0.34087(17) 0.0507(3) Uani 1 1 d . . .
C7 C 0.27843(13) 0.9285(3) 0.3935(5) 0.0312(8) Uani 1 1 d . . .
N3 N 0.26241(12) 1.0289(3) 0.4296(5) 0.0402(8) Uani 1 1 d . . .
C8 C 0.0455(6) 0.4668(16) 0.302(3) 0.128(7) Uani 0.527(15) 1 d PDU A 1
H8A H 0.0615 0.4909 0.4224 0.191 Uiso 0.527(15) 1 calc PR A 1
H8B H 0.0163 0.4212 0.3132 0.191 Uiso 0.527(15) 1 calc PR A 1
H8C H 0.0385 0.5461 0.2294 0.191 Uiso 0.527(15) 1 calc PR A 1
O1 O 0.0756(5) 0.3800(14) 0.215(2) 0.167(7) Uani 0.527(15) 1 d PDU A 1
H1A H 0.0803 0.4132 0.1172 0.250 Uiso 0.527(15) 1 d PR A 1
O1' O 0.0385(10) 0.464(3) 0.145(4) 0.111(10) Uani 0.223(15) 1 d PDU A 2
H1' H 0.0582 0.4557 0.0754 0.166 Uiso 0.223(15) 1 d PR A 2
C8' C 0.040(2) 0.346(3) 0.260(6) 0.170(18) Uani 0.223(15) 1 d PDU A 2
H8D H 0.0703 0.3037 0.2691 0.254 Uiso 0.223(15) 1 calc PR A 2
H8E H 0.0154 0.2842 0.2065 0.254 Uiso 0.223(15) 1 calc PR A 2
H8F H 0.0340 0.3709 0.3806 0.254 Uiso 0.223(15) 1 calc PR A 2

loop_
_atom_site_aniso_label
_atom_site_aniso_U_11
_atom_site_aniso_U_22
_atom_site_aniso_U_33
_atom_site_aniso_U_23
_atom_site_aniso_U_13
_atom_site_aniso_U_12
Cd1 0.0246(2) 0.0225(2) 0.0440(2) -0.00009(15) 0.01578(16) -0.00002(15)
S1 0.0304(8) 0.0359(7) 0.0937(13) 0.000 0.0297(9) 0.000
N1 0.0239(17) 0.0325(17) 0.0466(19) -0.0024(14) 0.0150(15) 0.0000(13)
N2 0.0255(18) 0.0409(19) 0.071(2) 0.0038(17) 0.0166(17) 0.0008(15)
C1 0.040(3) 0.036(2) 0.104(4) 0.013(2) 0.036(3) 0.0098(18)
C2 0.042(3) 0.039(2) 0.109(4) 0.012(2) 0.045(3) 0.0007(19)
C3 0.0246(19) 0.038(2) 0.043(2) -0.0026(16) 0.0107(17) -0.0007(16)
C4 0.028(2) 0.0291(19) 0.055(3) -0.0008(17) 0.0136(19) 0.0014(16)
C5 0.028(2) 0.0314(18) 0.050(2) -0.0041(16) 0.0144(18) -0.0035(16)
C6 0.027(2) 0.037(2) 0.042(2) -0.0017(17) 0.0124(18) -0.0012(16)
S2 0.0583(7) 0.0395(6) 0.0510(6) -0.0101(5) -0.0020(6) 0.0230(5)
C7 0.031(2) 0.0265(18) 0.037(2) 0.0006(15) 0.0069(17) -0.0018(15)
N3 0.044(2) 0.0279(16) 0.052(2) -0.0079(15) 0.0158(18) 0.0011(15)
C8 0.105(13) 0.069(9) 0.21(2) -0.025(13) 0.020(15) -0.007(8)
O1 0.135(12) 0.129(11) 0.233(15) -0.022(9) 0.018(11) 0.053(10)
O1' 0.095(17) 0.081(15) 0.16(2) 0.011(17) 0.031(18) 0.001(12)
C8' 0.20(4) 0.10(3) 0.19(3) -0.04(3) -0.02(3) 0.06(3)

loop_
_atom_type_symbol
_atom_type_description
_atom_type_scat_dispersion_real
_atom_type_scat_dispersion_imag
_atom_type_scat_source
C C 0.0033 0.0016 'International Tables Vol C Tables 4.2.6.8 and 6.1.1.4'
H H 0.0000 0.0000 'International Tables Vol C Tables 4.2.6.8 and 6.1.1.4'
N N 0.0061 0.0033 'International Tables Vol C Tables 4.2.6.8 and 6.1.1.4'
O O 0.0106 0.0060 'International Tables Vol C Tables 4.2.6.8 and 6.1.1.4'
S S 0.1246 0.1234 'International Tables Vol C Tables 4.2.6.8 and 6.1.1.4'
Cd Cd -0.8075 1.2024 'International Tables Vol C Tables 4.2.6.8 and 6.1.1.4'

loop_
_geom_angle_atom_site_label_1
_geom_angle_atom_site_label_2
_geom_angle_atom_site_label_3
_geom_angle
_geom_angle_site_symmetry_1
_geom_angle_site_symmetry_3
_geom_angle_publ_flag
N3 Cd1 N3 180.0 6_575 4_545 ?
N3 Cd1 N1 91.51(11) 6_575 7_565 ?
N3 Cd1 N1 88.49(11) 4_545 7_565 ?
N3 Cd1 N1 88.49(11) 6_575 . ?
N3 Cd1 N1 91.51(11) 4_545 . ?
N1 Cd1 N1 180.00(6) 7_565 . ?
N3 Cd1 S2 89.81(9) 6_575 7_565 ?
N3 Cd1 S2 90.19(9) 4_545 7_565 ?
N1 Cd1 S2 92.24(9) 7_565 7_565 ?
N1 Cd1 S2 87.76(9) . 7_565 ?
N3 Cd1 S2 90.19(9) 6_575 . ?
N3 Cd1 S2 89.81(9) 4_545 . ?
N1 Cd1 S2 87.76(9) 7_565 . ?
N1 Cd1 S2 92.24(9) . . ?
S2 Cd1 S2 180.0 7_565 . ?
C6 S1 C6 87.3(3) 2 . ?
C1 N1 C5 116.7(3) . . ?
C1 N1 Cd1 119.7(3) . . ?
C5 N1 Cd1 123.5(2) . . ?
C6 N2 N2 112.4(2) . 2 ?
N1 C1 C2 123.5(4) . . ?
N1 C1 H1 118.3 . . ?
C2 C1 H1 118.3 . . ?
C1 C2 C3 119.3(4) . . ?
C1 C2 H2 120.4 . . ?
C3 C2 H2 120.4 . . ?
C4 C3 C2 117.7(3) . . ?
C4 C3 C6 122.3(3) . . ?
C2 C3 C6 120.0(3) . . ?
C3 C4 C5 119.3(3) . . ?
C3 C4 H4 120.3 . . ?
C5 C4 H4 120.3 . . ?
N1 C5 C4 123.3(3) . . ?
N1 C5 H5 118.3 . . ?
C4 C5 H5 118.3 . . ?
N2 C6 C3 124.1(3) . . ?
N2 C6 S1 113.9(3) . . ?
C3 C6 S1 121.9(3) . . ?
C7 S2 Cd1 98.77(14) . . ?
N3 C7 S2 179.6(4) . . ?
C7 N3 Cd1 165.2(3) . 4 ?
O1 C8 H8A 109.5 . . ?
O1 C8 H8B 109.5 . . ?
H8A C8 H8B 109.5 . . ?
O1 C8 H8C 109.5 . . ?
H8A C8 H8C 109.5 . . ?
H8B C8 H8C 109.5 . . ?
C8 O1 H1A 109.7 . . ?
C8 O1 H1' 79.9 . . ?
H1A O1 H1' 34.2 . . ?
C8' O1' H1A 81.0 . . ?
C8' O1' H1' 109.4 . . ?
H1A O1' H1' 32.6 . . ?
O1' C8' H8D 109.5 . . ?
O1' C8' H8E 109.5 . . ?
H8D C8' H8E 109.5 . . ?
O1' C8' H8F 109.5 . . ?
H8D C8' H8F 109.5 . . ?
H8E C8' H8F 109.5 . . ?

loop_
_geom_bond_atom_site_label_1
_geom_bond_atom_site_label_2
_geom_bond_distance
_geom_bond_site_symmetry_2
_geom_bond_publ_flag
Cd1 N3 2.309(3) 6_575 ?
Cd1 N3 2.309(3) 4_545 ?
Cd1 N1 2.368(3) 7_565 ?
Cd1 N1 2.368(3) . ?
Cd1 S2 2.7224(16) 7_565 ?
Cd1 S2 2.7224(16) . ?
S1 C6 1.715(4) 2 ?
S1 C6 1.715(4) . ?
N1 C1 1.337(5) . ?
N1 C5 1.337(5) . ?
N2 C6 1.297(5) . ?
N2 N2 1.377(6) 2 ?
C1 C2 1.377(6) . ?
C1 H1 0.9300 . ?
C2 C3 1.387(5) . ?
C2 H2 0.9300 . ?
C3 C4 1.373(5) . ?
C3 C6 1.477(5) . ?
C4 C5 1.385(5) . ?
C4 H4 0.9300 . ?
C5 H5 0.9300 . ?
S2 C7 1.646(4) . ?
C7 N3 1.151(4) . ?
N3 Cd1 2.309(3) 4 ?
C8 O1 1.439(9) . ?
C8 H8A 0.9600 . ?
C8 H8B 0.9600 . ?
C8 H8C 0.9600 . ?
O1 H1A 0.8200 . ?
O1 H1' 1.3069 . ?
O1' C8' 1.448(10) . ?
O1' H1A 1.3343 . ?
O1' H1' 0.8200 . ?
C8' H8D 0.9600 . ?
C8' H8E 0.9600 . ?
C8' H8F 0.9600 . ?

loop_
_geom_torsion_atom_site_label_1
_geom_torsion_atom_site_label_2
_geom_torsion_atom_site_label_3
_geom_torsion_atom_site_label_4
_geom_torsion
_geom_torsion_site_symmetry_1
_geom_torsion_site_symmetry_2
_geom_torsion_site_symmetry_3
_geom_torsion_site_symmetry_4
_geom_torsion_publ_flag
N3 Cd1 N1 C1 178.0(4) 6_575 . . . ?
N3 Cd1 N1 C1 -2.0(4) 4_545 . . . ?
N1 Cd1 N1 C1 0(100) 7_565 . . . ?
S2 Cd1 N1 C1 88.1(4) 7_565 . . . ?
S2 Cd1 N1 C1 -91.9(4) . . . . ?
N3 Cd1 N1 C5 2.4(3) 6_575 . . . ?
N3 Cd1 N1 C5 -177.6(3) 4_545 . . . ?
N1 Cd1 N1 C5 0(100) 7_565 . . . ?
S2 Cd1 N1 C5 -87.5(3) 7_565 . . . ?
S2 Cd1 N1 C5 92.5(3) . . . . ?
C5 N1 C1 C2 3.9(8) . . . . ?
Cd1 N1 C1 C2 -171.9(5) . . . . ?
N1 C1 C2 C3 -1.3(9) . . . . ?
C1 C2 C3 C4 -2.3(8) . . . . ?
C1 C2 C3 C6 178.0(5) . . . . ?
C2 C3 C4 C5 3.1(6) . . . . ?
C6 C3 C4 C5 -177.3(4) . . . . ?
C1 N1 C5 C4 -3.1(6) . . . . ?
Cd1 N1 C5 C4 172.6(3) . . . . ?
C3 C4 C5 N1 -0.4(6) . . . . ?
N2 N2 C6 C3 179.7(4) 2 . . . ?
N2 N2 C6 S1 -0.2(6) 2 . . . ?
C4 C3 C6 N2 -10.1(6) . . . . ?
C2 C3 C6 N2 169.6(5) . . . . ?
C4 C3 C6 S1 169.9(3) . . . . ?
C2 C3 C6 S1 -10.5(6) . . . . ?
C6 S1 C6 N2 0.1(2) 2 . . . ?
C6 S1 C6 C3 -179.9(4) 2 . . . ?
N3 Cd1 S2 C7 44.99(16) 6_575 . . . ?
N3 Cd1 S2 C7 -135.01(16) 4_545 . . . ?
N1 Cd1 S2 C7 136.50(15) 7_565 . . . ?
N1 Cd1 S2 C7 -43.50(15) . . . . ?
S2 Cd1 S2 C7 143(100) 7_565 . . . ?
Cd1 S2 C7 N3 -78(78) . . . . ?
S2 C7 N3 Cd1 -37(79) . . . 4 ?
